data_4330567
loop_
_publ_author_name
'Sarath Wanniarachchi'
'Brendan J. Liddle'
'Brandon Kizer'
'Jeewantha S. Hewage'
'Sergey V. Lindeman'
'James R. Gardinier'

_publ_contact_author_name
;
;
_publ_section_title
;
 Syntheses and Electronic Properties of Rhodium(III) Complexes Bearing a
 Redox-Active Ligand
;
_journal_name_full 'Inorganic Chemistry'
_journal_page_first 10572
_journal_page_last 10580
_journal_paper_doi 10.1021/ic300772h
_journal_volume 51
_journal_year 2012
_chemical_formula_moiety '2(Cl6 Sb), C32 H48 Cl N5 P2 Rh'
_chemical_formula_sum 'C32 H48 Cl13 N5 P2 Rh Sb2'
_chemical_formula_weight 1371.95
_chemical_name_systematic
;
 ? 
;
_space_group_crystal_system monoclinic
_space_group_IT_number 14
_space_group_name_Hall '-P 2yn'
_space_group_name_H-M_alt 'P 1 21/n 1'
_symmetry_space_group_name_Hall '-P 2yn'
_symmetry_space_group_name_H-M 'P 1 21/n 1'
_atom_sites_solution_hydrogens geom
_atom_sites_solution_primary direct
_atom_sites_solution_secondary difmap
_audit_creation_date 2012-03-30
_audit_creation_method
;
  Olex2 1.1
  (compiled 2011.11.01 svn.r2039, GUI svn.r3906)
;
_cell_angle_alpha 90.00
_cell_angle_beta 107.4150(10)
_cell_angle_gamma 90.00
_cell_formula_units_Z 4
_cell_length_a 13.2609(3)
_cell_length_b 20.1369(4)
_cell_length_c 20.3237(4)
_cell_measurement_reflns_used 5663
_cell_measurement_temperature 100(2)
_cell_measurement_theta_max 67
_cell_measurement_theta_min 3
_cell_volume 5178.34(19)
_computing_cell_refinement 'SAINT v7.23A (Bruker, 2005)'
_computing_data_collection 'APEX2 v2.1-4 (Bruker, 2007)'
_computing_data_reduction 'SADABS-2004/1 (Bruker, 2005)'
_computing_molecular_graphics
;
O. V. Dolomanov, L. J. Bourhis, R. J. Gildea, J. A. K. Howard and H. Puschmann,
OLEX2: a complete structure solution, refinement and analysis program.
J. Appl. Cryst. (2009). 42, 339-341.
;
_computing_publication_material
;
O. V. Dolomanov, L. J. Bourhis, R. J. Gildea, J. A. K. Howard and H. Puschmann,
OLEX2: a complete structure solution, refinement and analysis program.
J. Appl. Cryst. (2009). 42, 339-341.
;
_computing_structure_refinement
;
olex2.refine (L.J. Bourhis, O.V. Dolomanov, R.J. Gildea, J.A.K. Howard,
H. Puschmann, in preparation, 2011)
;
_computing_structure_solution 'XS/SHELXTL v6.12 (Bruker, 2001)'
_diffrn_ambient_temperature 100(2)
_diffrn_measured_fraction_theta_full 0.980
_diffrn_measured_fraction_theta_max 0.980
_diffrn_measurement_device_type 'Bruker APEX2 CCD detector'
_diffrn_measurement_method '\w scans'
_diffrn_radiation_monochromator graphite
_diffrn_radiation_type CuK\a
_diffrn_radiation_wavelength 1.54178
_diffrn_reflns_av_R_equivalents 0.0514
_diffrn_reflns_av_unetI/netI 0.0420
_diffrn_reflns_limit_h_max 15
_diffrn_reflns_limit_h_min -15
_diffrn_reflns_limit_k_max 24
_diffrn_reflns_limit_k_min 0
_diffrn_reflns_limit_l_max 24
_diffrn_reflns_limit_l_min 0
_diffrn_reflns_number 40792
_diffrn_reflns_theta_full 67.45
_diffrn_reflns_theta_max 67.45
_diffrn_reflns_theta_min 3.16
_diffrn_source 'fine-focus sealed tube'
_exptl_absorpt_coefficient_mu 17.763
_exptl_absorpt_correction_T_max 0.3694
_exptl_absorpt_correction_T_min 0.1633
_exptl_absorpt_correction_type numerical
_exptl_absorpt_process_details
;
 numerical (based on real shape of the crystal) absorption
 correction followed by:
 SADABS. Program for empirical absorption correction of
 area-detector data. University of Goetingen. Germany. 
 Sheldrick, G. M. 1996
;
_exptl_crystal_colour blue-black
_exptl_crystal_density_diffrn 1.760
_exptl_crystal_description block
_exptl_crystal_F_000 2692
_exptl_crystal_size_max 0.16
_exptl_crystal_size_mid 0.12
_exptl_crystal_size_min 0.07
_refine_diff_density_max 1.507
_refine_diff_density_min -0.767
_refine_diff_density_rms 0.119
_refine_ls_extinction_method none
_refine_ls_goodness_of_fit_ref 1.020
_refine_ls_hydrogen_treatment constr
_refine_ls_matrix_type full
_refine_ls_number_parameters 504
_refine_ls_number_reflns 9134
_refine_ls_number_restraints 0
_refine_ls_restrained_S_all 1.020
_refine_ls_R_factor_all 0.0580
_refine_ls_R_factor_gt 0.0397
_refine_ls_shift/su_max 0.000
_refine_ls_shift/su_mean 0.000
_refine_ls_structure_factor_coef Fsqd
_refine_ls_weighting_details 'calc w=1/[\s^2^(Fo^2^)+(0.0497P)^2^+9.4219P] where P=(Fo^2^+2Fc^2^)/3'
_refine_ls_weighting_scheme calc
_refine_ls_wR_factor_gt 0.0903
_refine_ls_wR_factor_ref 0.0967
_reflns_number_gt 7097
_reflns_number_total 9134
_reflns_threshold_expression >2sigma(I)
_cod_data_source_file ic300772h_si_003_10.cif
_cod_data_source_block trans8_ox_gard7ua
_cod_database_code 4330567

loop_
_space_group_symop_id
_space_group_symop_operation_xyz
1 'x, y, z'
2 '-x+1/2, y+1/2, -z+1/2'
3 '-x, -y, -z'
4 'x-1/2, -y-1/2, z-1/2'

loop_
_atom_site_label
_atom_site_type_symbol
_atom_site_fract_x
_atom_site_fract_y
_atom_site_fract_z
_atom_site_U_iso_or_equiv
_atom_site_adp_type
_atom_site_occupancy
_atom_site_symmetry_multiplicity
_atom_site_calc_flag
_atom_site_refinement_flags
Sb1 Sb 0.41447(3) 0.194112(17) 0.020675(18) 0.02441(10) Uani 1 1 d .
Cl2 Cl 0.43893(11) 0.08294(6) -0.00913(7) 0.0309(3) Uani 1 1 d .
Cl3 Cl 0.36573(13) 0.22385(7) -0.09670(7) 0.0376(3) Uani 1 1 d .
Cl4 Cl 0.59442(11) 0.21689(7) 0.03314(8) 0.0346(3) Uani 1 1 d .
Cl5 Cl 0.46470(13) 0.16407(7) 0.13759(7) 0.0355(3) Uani 1 1 d .
Cl6 Cl 0.23582(12) 0.17148(7) 0.01067(9) 0.0408(4) Uani 1 1 d .
Cl7 Cl 0.39207(12) 0.30524(6) 0.05138(7) 0.0327(3) Uani 1 1 d .
Sb2 Sb 0.29181(3) 0.282438(19) 0.32456(2) 0.03164(11) Uani 1 1 d .
Cl8 Cl 0.32733(12) 0.17962(8) 0.38458(8) 0.0401(4) Uani 1 1 d .
Cl9 Cl 0.37339(14) 0.24372(8) 0.24512(9) 0.0449(4) Uani 1 1 d .
Cl10 Cl 0.25664(15) 0.38419(8) 0.26394(10) 0.0500(4) Uani 1 1 d .
Cl11 Cl 0.20492(13) 0.32070(8) 0.40229(8) 0.0424(4) Uani 1 1 d .
Cl12 Cl 0.45456(14) 0.32389(10) 0.39700(10) 0.0556(5) Uani 1 1 d .
Cl13 Cl 0.13141(12) 0.23575(7) 0.25284(8) 0.0382(3) Uani 1 1 d .
Rh1 Rh 0.73657(3) 0.483289(18) 0.169628(19) 0.01948(10) Uani 1 1 d .
Cl1 Cl 0.62857(10) 0.46059(6) 0.05761(6) 0.0255(3) Uani 1 1 d .
P1 P 0.86194(11) 0.40899(7) 0.14157(7) 0.0237(3) Uani 1 1 d .
P2 P 0.59416(11) 0.55501(7) 0.17960(7) 0.0221(3) Uani 1 1 d .
N1 N 0.8297(3) 0.5018(2) 0.2664(2) 0.0192(9) Uani 1 1 d .
N11 N 0.8060(3) 0.5602(2) 0.1347(2) 0.0213(9) Uani 1 1 d .
N12 N 0.8999(4) 0.5873(2) 0.1728(2) 0.0241(10) Uani 1 1 d .
N21 N 0.6712(4) 0.4070(2) 0.2079(2) 0.0230(10) Uani 1 1 d .
N22 N 0.6777(4) 0.4009(2) 0.2756(2) 0.0243(10) Uani 1 1 d .
C1 C 0.9348(4) 0.5186(2) 0.2789(3) 0.0223(11) Uani 1 1 d .
C2 C 0.9705(4) 0.5554(3) 0.2309(3) 0.0225(11) Uani 1 1 d .
C3 C 1.0786(4) 0.5655(3) 0.2428(3) 0.0248(12) Uani 1 1 d .
H3 H 1.1021 0.5892 0.2097 0.030 Uiso 1 1 calc R
C4 C 1.1524(4) 0.5417(3) 0.3017(3) 0.0271(12) Uani 1 1 d .
C5 C 1.1172(5) 0.5055(3) 0.3486(3) 0.0274(12) Uani 1 1 d .
H5 H 1.1670 0.4881 0.3887 0.033 Uiso 1 1 calc R
C6 C 1.0129(4) 0.4947(3) 0.3380(3) 0.0241(12) Uani 1 1 d .
H6 H 0.9914 0.4702 0.3714 0.029 Uiso 1 1 calc R
C7 C 1.2681(5) 0.5569(3) 0.3141(3) 0.0374(15) Uani 1 1 d .
H7a H 1.3106 0.5191 0.3370 0.056 Uiso 1 1 calc R
H7b H 1.2873 0.5964 0.3435 0.056 Uiso 1 1 calc R
H7c H 1.2813 0.5653 0.2699 0.056 Uiso 1 1 calc R
C11 C 0.7702(4) 0.5979(3) 0.0789(3) 0.0269(12) Uani 1 1 d .
H11 H 0.7061 0.5905 0.0432 0.032 Uiso 1 1 calc R
C12 C 0.8408(5) 0.6505(3) 0.0805(3) 0.0295(13) Uani 1 1 d .
H12 H 0.8340 0.6845 0.0472 0.035 Uiso 1 1 calc R
C13 C 0.9209(4) 0.6420(3) 0.1399(3) 0.0277(12) Uani 1 1 d .
H13 H 0.9813 0.6697 0.1558 0.033 Uiso 1 1 calc R
C21 C 0.6231(4) 0.3513(3) 0.1770(3) 0.0250(12) Uani 1 1 d .
H21 H 0.6062 0.3422 0.1290 0.030 Uiso 1 1 calc R
C22 C 0.6019(5) 0.3094(3) 0.2250(3) 0.0330(14) Uani 1 1 d .
H22 H 0.5701 0.2667 0.2168 0.040 Uiso 1 1 calc R
C23 C 0.6360(5) 0.3419(3) 0.2865(3) 0.0297(13) Uani 1 1 d .
H23 H 0.6314 0.3260 0.3295 0.036 Uiso 1 1 calc R
C31 C 0.7894(4) 0.4989(3) 0.3217(3) 0.0226(11) Uani 1 1 d .
C32 C 0.7097(4) 0.4535(3) 0.3243(3) 0.0240(12) Uani 1 1 d .
C33 C 0.6609(4) 0.4584(3) 0.3752(3) 0.0259(12) Uani 1 1 d .
H33 H 0.6058 0.4282 0.3750 0.031 Uiso 1 1 calc R
C34 C 0.6898(5) 0.5061(3) 0.4266(3) 0.0297(13) Uani 1 1 d .
C35 C 0.7735(5) 0.5492(3) 0.4271(3) 0.0268(12) Uani 1 1 d .
H35 H 0.7966 0.5811 0.4629 0.032 Uiso 1 1 calc R
C36 C 0.8221(4) 0.5455(3) 0.3764(3) 0.0244(12) Uani 1 1 d .
H36 H 0.8790 0.5748 0.3779 0.029 Uiso 1 1 calc R
C37 C 0.6333(5) 0.5110(3) 0.4806(3) 0.0382(15) Uani 1 1 d .
H37a H 0.5574 0.5167 0.4580 0.057 Uiso 1 1 calc R
H37b H 0.6605 0.5493 0.5105 0.057 Uiso 1 1 calc R
H37c H 0.6453 0.4704 0.5083 0.057 Uiso 1 1 calc R
C41 C 0.9333(5) 0.4464(3) 0.0854(3) 0.0300(13) Uani 1 1 d .
H41a H 0.9623 0.4898 0.1052 0.036 Uiso 1 1 calc R
H41b H 0.9938 0.4174 0.0859 0.036 Uiso 1 1 calc R
C42 C 0.8664(5) 0.4570(3) 0.0105(3) 0.0364(14) Uani 1 1 d .
H42a H 0.9107 0.4757 -0.0158 0.055 Uiso 1 1 calc R
H42b H 0.8085 0.4878 0.0091 0.055 Uiso 1 1 calc R
H42c H 0.8372 0.4144 -0.0097 0.055 Uiso 1 1 calc R
C43 C 0.8044(5) 0.3326(3) 0.0970(3) 0.0309(13) Uani 1 1 d .
H43a H 0.7709 0.3079 0.1271 0.037 Uiso 1 1 calc R
H43b H 0.7478 0.3449 0.0546 0.037 Uiso 1 1 calc R
C44 C 0.8811(5) 0.2860(3) 0.0769(3) 0.0380(15) Uani 1 1 d .
H44a H 0.8434 0.2460 0.0553 0.057 Uiso 1 1 calc R
H44b H 0.9381 0.2735 0.1183 0.057 Uiso 1 1 calc R
H44c H 0.9111 0.3085 0.0444 0.057 Uiso 1 1 calc R
C45 C 0.9691(5) 0.3783(3) 0.2144(3) 0.0300(13) Uani 1 1 d .
H45a H 1.0141 0.3480 0.1970 0.036 Uiso 1 1 calc R
H45b H 1.0134 0.4163 0.2371 0.036 Uiso 1 1 calc R
C46 C 0.9300(5) 0.3416(3) 0.2677(3) 0.0329(13) Uani 1 1 d .
H46a H 0.9906 0.3270 0.3058 0.049 Uiso 1 1 calc R
H46b H 0.8884 0.3029 0.2461 0.049 Uiso 1 1 calc R
H46c H 0.8858 0.3714 0.2854 0.049 Uiso 1 1 calc R
C51 C 0.6255(5) 0.6159(3) 0.2498(3) 0.0282(13) Uani 1 1 d .
H51a H 0.5625 0.6441 0.2450 0.034 Uiso 1 1 calc R
H51b H 0.6402 0.5918 0.2942 0.034 Uiso 1 1 calc R
C52 C 0.7202(5) 0.6613(3) 0.2528(3) 0.0339(14) Uani 1 1 d .
H52a H 0.7299 0.6931 0.2907 0.051 Uiso 1 1 calc R
H52b H 0.7068 0.6854 0.2092 0.051 Uiso 1 1 calc R
H52c H 0.7841 0.6343 0.2605 0.051 Uiso 1 1 calc R
C53 C 0.4809(4) 0.5108(3) 0.1936(3) 0.0277(12) Uani 1 1 d .
H53a H 0.5077 0.4808 0.2335 0.033 Uiso 1 1 calc R
H53b H 0.4345 0.5439 0.2061 0.033 Uiso 1 1 calc R
C54 C 0.4143(5) 0.4703(3) 0.1332(3) 0.0343(14) Uani 1 1 d .
H54a H 0.3550 0.4502 0.1455 0.051 Uiso 1 1 calc R
H54b H 0.4578 0.4352 0.1221 0.051 Uiso 1 1 calc R
H54c H 0.3870 0.4992 0.0930 0.051 Uiso 1 1 calc R
C55 C 0.5372(4) 0.6057(3) 0.1028(3) 0.0258(12) Uani 1 1 d .
H55a H 0.5918 0.6372 0.0980 0.031 Uiso 1 1 calc R
H55b H 0.5195 0.5762 0.0620 0.031 Uiso 1 1 calc R
C56 C 0.4385(5) 0.6451(3) 0.1021(3) 0.0322(13) Uani 1 1 d .
H56a H 0.4125 0.6691 0.0583 0.048 Uiso 1 1 calc R
H56b H 0.4559 0.6769 0.1404 0.048 Uiso 1 1 calc R
H56c H 0.3837 0.6146 0.1070 0.048 Uiso 1 1 calc R

loop_
_atom_site_aniso_label
_atom_site_aniso_U_11
_atom_site_aniso_U_22
_atom_site_aniso_U_33
_atom_site_aniso_U_23
_atom_site_aniso_U_13
_atom_site_aniso_U_12
Sb1 0.0319(2) 0.01597(17) 0.02154(18) -0.00093(13) 0.00218(14) -0.00047(14)
Cl2 0.0407(8) 0.0181(6) 0.0291(7) -0.0047(5) 0.0030(6) 0.0016(5)
Cl3 0.0560(10) 0.0260(7) 0.0234(7) 0.0010(5) 0.0007(6) 0.0006(7)
Cl4 0.0330(8) 0.0288(7) 0.0401(8) 0.0004(6) 0.0082(6) -0.0030(6)
Cl5 0.0573(9) 0.0205(6) 0.0262(7) 0.0014(5) 0.0085(7) 0.0007(6)
Cl6 0.0338(8) 0.0321(8) 0.0550(10) -0.0074(7) 0.0109(7) -0.0042(6)
Cl7 0.0419(8) 0.0174(6) 0.0310(7) -0.0028(5) -0.0008(6) 0.0021(6)
Sb2 0.0363(2) 0.0285(2) 0.0330(2) 0.00291(16) 0.01467(17) 0.00386(16)
Cl8 0.0392(8) 0.0430(9) 0.0415(9) 0.0167(7) 0.0170(7) 0.0109(7)
Cl9 0.0496(10) 0.0415(9) 0.0526(10) 0.0098(7) 0.0289(8) 0.0122(7)
Cl10 0.0625(11) 0.0284(8) 0.0639(11) 0.0088(7) 0.0265(9) 0.0044(7)
Cl11 0.0413(9) 0.0467(9) 0.0429(9) -0.0101(7) 0.0181(7) 0.0015(7)
Cl12 0.0396(9) 0.0726(13) 0.0554(11) -0.0051(9) 0.0154(8) -0.0160(9)
Cl13 0.0411(8) 0.0324(8) 0.0368(8) 0.0012(6) 0.0053(7) 0.0046(6)
Rh1 0.0230(2) 0.01598(19) 0.01765(19) 0.00025(15) 0.00329(15) -0.00113(15)
Cl1 0.0299(7) 0.0233(6) 0.0201(6) -0.0013(5) 0.0025(5) -0.0011(5)
P1 0.0267(7) 0.0210(7) 0.0224(7) -0.0009(5) 0.0059(6) 0.0009(6)
P2 0.0254(7) 0.0195(7) 0.0195(7) 0.0006(5) 0.0038(6) 0.0010(5)
N1 0.024(2) 0.014(2) 0.016(2) 0.0027(16) 0.0015(18) 0.0020(17)
N11 0.023(2) 0.016(2) 0.023(2) 0.0001(17) 0.0042(19) -0.0021(18)
N12 0.027(2) 0.021(2) 0.022(2) -0.0005(18) 0.0031(19) 0.0003(19)
N21 0.027(2) 0.017(2) 0.022(2) -0.0018(18) 0.0031(19) -0.0040(18)
N22 0.031(3) 0.016(2) 0.022(2) 0.0014(18) 0.004(2) -0.0007(19)
C1 0.030(3) 0.016(2) 0.021(3) -0.005(2) 0.008(2) 0.000(2)
C2 0.022(3) 0.022(3) 0.019(3) -0.003(2) -0.001(2) 0.001(2)
C3 0.025(3) 0.022(3) 0.027(3) -0.001(2) 0.009(2) -0.003(2)
C4 0.026(3) 0.024(3) 0.030(3) -0.008(2) 0.006(2) 0.003(2)
C5 0.034(3) 0.021(3) 0.022(3) -0.001(2) 0.000(2) 0.001(2)
C6 0.032(3) 0.017(3) 0.021(3) -0.001(2) 0.004(2) 0.002(2)
C7 0.027(3) 0.043(4) 0.037(4) -0.001(3) 0.002(3) -0.002(3)
C11 0.028(3) 0.026(3) 0.025(3) 0.006(2) 0.005(2) 0.000(2)
C12 0.036(3) 0.025(3) 0.028(3) 0.010(2) 0.010(3) 0.000(2)
C13 0.027(3) 0.020(3) 0.038(3) 0.007(2) 0.013(3) -0.003(2)
C21 0.026(3) 0.017(3) 0.028(3) -0.005(2) 0.003(2) -0.004(2)
C22 0.040(3) 0.019(3) 0.035(3) -0.001(2) 0.004(3) -0.009(3)
C23 0.031(3) 0.026(3) 0.033(3) 0.004(2) 0.012(3) -0.003(2)
C31 0.024(3) 0.018(3) 0.022(3) 0.000(2) 0.001(2) 0.003(2)
C32 0.027(3) 0.019(3) 0.023(3) 0.003(2) 0.003(2) 0.002(2)
C33 0.027(3) 0.025(3) 0.024(3) 0.006(2) 0.005(2) -0.002(2)
C34 0.035(3) 0.032(3) 0.021(3) 0.006(2) 0.005(2) 0.007(3)
C35 0.037(3) 0.021(3) 0.021(3) -0.001(2) 0.007(2) 0.002(2)
C36 0.026(3) 0.020(3) 0.023(3) 0.002(2) 0.001(2) -0.002(2)
C37 0.046(4) 0.044(4) 0.025(3) 0.002(3) 0.011(3) -0.004(3)
C41 0.032(3) 0.028(3) 0.031(3) -0.003(2) 0.012(3) -0.001(3)
C42 0.041(4) 0.039(4) 0.032(3) 0.003(3) 0.014(3) 0.000(3)
C43 0.039(3) 0.017(3) 0.033(3) -0.007(2) 0.005(3) -0.002(2)
C44 0.041(4) 0.029(3) 0.042(4) -0.013(3) 0.008(3) 0.003(3)
C45 0.029(3) 0.029(3) 0.029(3) -0.003(2) 0.003(3) 0.006(2)
C46 0.033(3) 0.026(3) 0.035(3) 0.006(3) 0.002(3) 0.003(3)
C51 0.036(3) 0.023(3) 0.023(3) -0.001(2) 0.005(3) 0.007(2)
C52 0.043(4) 0.021(3) 0.032(3) 0.000(2) 0.003(3) 0.002(3)
C53 0.023(3) 0.032(3) 0.026(3) 0.001(2) 0.004(2) -0.002(2)
C54 0.036(3) 0.030(3) 0.035(3) -0.001(3) 0.009(3) -0.007(3)
C55 0.027(3) 0.027(3) 0.023(3) 0.002(2) 0.004(2) 0.000(2)
C56 0.032(3) 0.029(3) 0.034(3) 0.003(3) 0.008(3) 0.008(3)

loop_
_atom_type_symbol
_atom_type_description
_atom_type_scat_dispersion_real
_atom_type_scat_dispersion_imag
_atom_type_scat_source
C C 0.0181 0.0091 'International Tables Vol C Tables 4.2.6.8 and 6.1.1.4'
H H 0.0000 0.0000 'International Tables Vol C Tables 4.2.6.8 and 6.1.1.4'
N N 0.0311 0.0180 'International Tables Vol C Tables 4.2.6.8 and 6.1.1.4'
P P 0.2955 0.4335 'International Tables Vol C Tables 4.2.6.8 and 6.1.1.4'
Cl Cl 0.3639 0.7018 'International Tables Vol C Tables 4.2.6.8 and 6.1.1.4'
Rh Rh 0.0927 3.6045 'International Tables Vol C Tables 4.2.6.8 and 6.1.1.4'
Sb Sb -0.0562 5.8946 'International Tables Vol C Tables 4.2.6.8 and 6.1.1.4'

loop_
_geom_angle_atom_site_label_1
_geom_angle_atom_site_label_2
_geom_angle_atom_site_label_3
_geom_angle
Cl2 Sb1 Cl4 89.98(5)
Cl3 Sb1 Cl2 89.91(5)
Cl3 Sb1 Cl4 91.23(6)
Cl3 Sb1 Cl6 89.87(6)
Cl3 Sb1 Cl7 90.50(5)
Cl5 Sb1 Cl2 89.78(5)
Cl5 Sb1 Cl3 179.42(6)
Cl5 Sb1 Cl4 88.28(5)
Cl5 Sb1 Cl6 90.62(6)
Cl5 Sb1 Cl7 89.82(5)
Cl6 Sb1 Cl2 90.35(5)
Cl6 Sb1 Cl4 178.85(6)
Cl6 Sb1 Cl7 90.19(5)
Cl7 Sb1 Cl2 179.32(5)
Cl7 Sb1 Cl4 89.46(5)
Cl8 Sb2 Cl13 88.49(6)
Cl9 Sb2 Cl8 90.13(5)
Cl9 Sb2 Cl10 89.37(6)
Cl9 Sb2 Cl11 178.36(6)
Cl9 Sb2 Cl12 91.31(7)
Cl9 Sb2 Cl13 87.63(6)
Cl10 Sb2 Cl8 179.46(6)
Cl10 Sb2 Cl12 91.11(7)
Cl10 Sb2 Cl13 91.29(6)
Cl11 Sb2 Cl8 90.14(6)
Cl11 Sb2 Cl10 90.35(6)
Cl11 Sb2 Cl12 90.31(6)
Cl11 Sb2 Cl13 90.75(6)
Cl12 Sb2 Cl8 89.10(7)
Cl12 Sb2 Cl13 177.37(6)
Cl1 Rh1 P1 85.07(5)
Cl1 Rh1 P2 86.15(5)
P1 Rh1 P2 171.20(5)
N1 Rh1 Cl1 179.41(12)
N1 Rh1 P1 94.61(12)
N1 Rh1 P2 94.19(12)
N1 Rh1 N11 89.44(17)
N1 Rh1 N21 88.49(17)
N11 Rh1 Cl1 91.04(13)
N11 Rh1 P1 88.52(13)
N11 Rh1 P2 91.18(13)
N21 Rh1 Cl1 91.03(13)
N21 Rh1 P1 91.43(13)
N21 Rh1 P2 89.19(13)
N21 Rh1 N11 177.91(18)
C41 P1 Rh1 114.06(19)
C43 P1 Rh1 114.9(2)
C43 P1 C41 104.6(3)
C45 P1 Rh1 116.08(19)
C45 P1 C41 102.7(3)
C45 P1 C43 103.0(3)
C51 P2 Rh1 117.47(19)
C51 P2 C53 102.1(3)
C53 P2 Rh1 114.57(19)
C55 P2 Rh1 113.12(18)
C55 P2 C51 103.3(3)
C55 P2 C53 104.7(3)
C1 N1 Rh1 120.9(3)
C1 N1 C31 118.4(4)
C31 N1 Rh1 120.7(3)
N12 N11 Rh1 122.4(3)
C11 N11 Rh1 130.5(4)
C11 N11 N12 106.7(4)
N11 N12 C2 123.5(4)
C13 N12 N11 109.3(4)
C13 N12 C2 126.4(5)
N22 N21 Rh1 123.5(3)
C21 N21 Rh1 130.3(4)
C21 N21 N22 106.0(4)
N21 N22 C23 109.9(4)
N21 N22 C32 123.5(4)
C23 N22 C32 126.0(5)
N1 C1 C2 121.9(5)
N1 C1 C6 121.1(5)
C2 C1 C6 116.9(5)
C1 C2 N12 122.4(5)
C3 C2 N12 117.7(5)
C3 C2 C1 119.7(5)
C2 C3 H3 119.2
C4 C3 C2 121.5(5)
C4 C3 H3 119.2
C3 C4 C5 118.6(5)
C3 C4 C7 119.6(5)
C5 C4 C7 121.7(5)
C4 C5 H5 119.5
C6 C5 C4 120.9(5)
C6 C5 H5 119.5
C1 C6 H6 118.8
C5 C6 C1 122.3(5)
C5 C6 H6 118.8
C4 C7 H7a 109.5
C4 C7 H7b 109.5
C4 C7 H7c 109.5
H7a C7 H7b 109.5
H7a C7 H7c 109.5
H7b C7 H7c 109.5
N11 C11 H11 124.9
N11 C11 C12 110.2(5)
C12 C11 H11 124.9
C11 C12 H12 127.3
C13 C12 C11 105.3(5)
C13 C12 H12 127.3
N12 C13 H13 125.8
C12 C13 N12 108.5(5)
C12 C13 H13 125.8
N21 C21 H21 124.9
N21 C21 C22 110.3(5)
C22 C21 H21 124.9
C21 C22 H22 127.1
C23 C22 C21 105.8(5)
C23 C22 H22 127.1
N22 C23 C22 108.1(5)
N22 C23 H23 126.0
C22 C23 H23 126.0
N1 C31 C32 122.3(5)
N1 C31 C36 120.4(5)
C32 C31 C36 117.2(5)
C31 C32 N22 121.8(5)
C33 C32 N22 117.8(5)
C33 C32 C31 120.4(5)
C32 C33 H33 119.0
C32 C33 C34 122.0(5)
C34 C33 H33 119.0
C33 C34 C35 118.2(5)
C33 C34 C37 120.6(5)
C35 C34 C37 121.2(5)
C34 C35 H35 119.7
C36 C35 C34 120.6(5)
C36 C35 H35 119.7
C31 C36 H36 119.3
C35 C36 C31 121.4(5)
C35 C36 H36 119.3
C34 C37 H37a 109.5
C34 C37 H37b 109.5
C34 C37 H37c 109.5
H37a C37 H37b 109.5
H37a C37 H37c 109.5
H37b C37 H37c 109.5
P1 C41 H41a 108.6
P1 C41 H41b 108.6
H41a C41 H41b 107.5
C42 C41 P1 114.8(4)
C42 C41 H41a 108.6
C42 C41 H41b 108.6
C41 C42 H42a 109.5
C41 C42 H42b 109.5
C41 C42 H42c 109.5
H42a C42 H42b 109.5
H42a C42 H42c 109.5
H42b C42 H42c 109.5
P1 C43 H43a 108.3
P1 C43 H43b 108.3
H43a C43 H43b 107.4
C44 C43 P1 115.8(4)
C44 C43 H43a 108.3
C44 C43 H43b 108.3
C43 C44 H44a 109.5
C43 C44 H44b 109.5
C43 C44 H44c 109.5
H44a C44 H44b 109.5
H44a C44 H44c 109.5
H44b C44 H44c 109.5
P1 C45 H45a 109.0
P1 C45 H45b 109.0
H45a C45 H45b 107.8
C46 C45 P1 113.1(4)
C46 C45 H45a 109.0
C46 C45 H45b 109.0
C45 C46 H46a 109.5
C45 C46 H46b 109.5
C45 C46 H46c 109.5
H46a C46 H46b 109.5
H46a C46 H46c 109.5
H46b C46 H46c 109.5
P2 C51 H51a 108.5
P2 C51 H51b 108.5
H51a C51 H51b 107.5
C52 C51 P2 114.9(4)
C52 C51 H51a 108.5
C52 C51 H51b 108.5
C51 C52 H52a 109.5
C51 C52 H52b 109.5
C51 C52 H52c 109.5
H52a C52 H52b 109.5
H52a C52 H52c 109.5
H52b C52 H52c 109.5
P2 C53 H53a 108.3
P2 C53 H53b 108.3
H53a C53 H53b 107.4
C54 C53 P2 116.1(4)
C54 C53 H53a 108.3
C54 C53 H53b 108.3
C53 C54 H54a 109.5
C53 C54 H54b 109.5
C53 C54 H54c 109.5
H54a C54 H54b 109.5
H54a C54 H54c 109.5
H54b C54 H54c 109.5
P2 C55 H55a 108.4
P2 C55 H55b 108.4
H55a C55 H55b 107.4
C56 C55 P2 115.6(4)
C56 C55 H55a 108.4
C56 C55 H55b 108.4
C55 C56 H56a 109.5
C55 C56 H56b 109.5
C55 C56 H56c 109.5
H56a C56 H56b 109.5
H56a C56 H56c 109.5
H56b C56 H56c 109.5

loop_
_geom_bond_atom_site_label_1
_geom_bond_atom_site_label_2
_geom_bond_distance
Sb1 Cl2 2.3668(13)
Sb1 Cl3 2.3545(14)
Sb1 Cl4 2.3679(15)
Sb1 Cl5 2.3470(14)
Sb1 Cl6 2.3607(16)
Sb1 Cl7 2.3656(13)
Sb2 Cl8 2.3775(15)
Sb2 Cl9 2.3303(16)
Sb2 Cl10 2.3642(16)
Sb2 Cl11 2.3465(15)
Sb2 Cl12 2.3707(18)
Sb2 Cl13 2.3827(16)
Rh1 Cl1 2.3433(13)
Rh1 P1 2.4279(14)
Rh1 P2 2.4336(14)
Rh1 N1 2.019(4)
Rh1 N11 2.035(4)
Rh1 N21 2.029(4)
P1 C41 1.847(6)
P1 C43 1.832(5)
P1 C45 1.826(6)
P2 C51 1.833(5)
P2 C53 1.839(6)
P2 C55 1.828(5)
N1 C1 1.381(7)
N1 C31 1.384(7)
N11 N12 1.367(6)
N11 C11 1.328(7)
N12 C2 1.422(7)
N12 C13 1.360(7)
N21 N22 1.357(6)
N21 C21 1.351(7)
N22 C23 1.357(7)
N22 C32 1.423(7)
C2 C1 1.415(7)
C2 C3 1.395(7)
C3 H3 0.9500
C3 C4 1.385(8)
C4 C5 1.387(8)
C4 C7 1.510(8)
C5 H5 0.9500
C5 C6 1.352(8)
C6 C1 1.415(7)
C6 H6 0.9500
C7 H7a 0.9800
C7 H7b 0.9800
C7 H7c 0.9800
C11 H11 0.9500
C11 C12 1.407(8)
C12 H12 0.9500
C12 C13 1.359(8)
C13 H13 0.9500
C21 H21 0.9500
C21 C22 1.381(8)
C22 H22 0.9500
C22 C23 1.363(8)
C23 H23 0.9500
C32 C31 1.410(8)
C32 C33 1.379(8)
C33 H33 0.9500
C33 C34 1.387(8)
C34 C35 1.406(8)
C34 C37 1.505(8)
C35 H35 0.9500
C35 C36 1.372(8)
C36 C31 1.420(7)
C36 H36 0.9500
C37 H37a 0.9800
C37 H37b 0.9800
C37 H37c 0.9800
C41 H41a 0.9900
C41 H41b 0.9900
C41 C42 1.531(8)
C42 H42a 0.9800
C42 H42b 0.9800
C42 H42c 0.9800
C43 H43a 0.9900
C43 H43b 0.9900
C43 C44 1.527(8)
C44 H44a 0.9800
C44 H44b 0.9800
C44 H44c 0.9800
C45 H45a 0.9900
C45 H45b 0.9900
C45 C46 1.524(8)
C46 H46a 0.9800
C46 H46b 0.9800
C46 H46c 0.9800
C51 H51a 0.9900
C51 H51b 0.9900
C51 C52 1.539(8)
C52 H52a 0.9800
C52 H52b 0.9800
C52 H52c 0.9800
C53 H53a 0.9900
C53 H53b 0.9900
C53 C54 1.518(8)
C54 H54a 0.9800
C54 H54b 0.9800
C54 H54c 0.9800
C55 H55a 0.9900
C55 H55b 0.9900
C55 C56 1.528(8)
C56 H56a 0.9800
C56 H56b 0.9800
C56 H56c 0.9800

loop_
_geom_torsion_atom_site_label_1
_geom_torsion_atom_site_label_2
_geom_torsion_atom_site_label_3
_geom_torsion_atom_site_label_4
_geom_torsion
Rh1 P1 C41 C42 -71.9(4)
Rh1 P1 C43 C44 178.3(4)
Rh1 P1 C45 C46 57.6(5)
Rh1 P2 C51 C52 53.2(5)
Rh1 P2 C53 C54 -69.1(5)
Rh1 P2 C55 C56 172.5(4)
Rh1 N1 C1 C2 32.8(6)
Rh1 N1 C1 C6 -141.8(4)
Rh1 N1 C31 C32 33.9(6)
Rh1 N1 C31 C36 -141.6(4)
Rh1 N11 N12 C2 16.4(6)
Rh1 N11 N12 C13 -173.4(3)
Rh1 N11 C11 C12 172.6(4)
Rh1 N21 N22 C23 -173.9(4)
Rh1 N21 N22 C32 14.5(7)
Rh1 N21 C21 C22 172.8(4)
Cl1 Rh1 P1 C41 76.8(2)
Cl1 Rh1 P1 C43 -43.9(2)
Cl1 Rh1 P1 C45 -164.1(2)
Cl1 Rh1 P2 C51 -163.4(2)
Cl1 Rh1 P2 C53 76.9(2)
Cl1 Rh1 P2 C55 -43.1(2)
Cl1 Rh1 N1 C1 104(12)
Cl1 Rh1 N1 C31 -77(13)
Cl1 Rh1 N11 N12 -162.8(4)
Cl1 Rh1 N11 C11 25.3(5)
Cl1 Rh1 N21 N22 -161.8(4)
Cl1 Rh1 N21 C21 24.7(5)
P1 Rh1 P2 C51 -160.4(3)
P1 Rh1 P2 C53 79.9(4)
P1 Rh1 P2 C55 -40.1(4)
P1 Rh1 N1 C1 48.0(4)
P1 Rh1 N1 C31 -132.8(4)
P1 Rh1 N11 N12 -77.7(4)
P1 Rh1 N11 C11 110.3(5)
P1 Rh1 N21 N22 113.2(4)
P1 Rh1 N21 C21 -60.4(5)
P2 Rh1 P1 C41 73.8(4)
P2 Rh1 P1 C43 -46.9(4)
P2 Rh1 P1 C45 -167.1(3)
P2 Rh1 N1 C1 -131.6(4)
P2 Rh1 N1 C31 47.6(4)
P2 Rh1 N11 N12 111.1(4)
P2 Rh1 N11 C11 -60.9(5)
P2 Rh1 N21 N22 -75.6(4)
P2 Rh1 N21 C21 110.8(5)
N1 Rh1 P1 C41 -103.7(2)
N1 Rh1 P1 C43 135.6(2)
N1 Rh1 P1 C45 15.4(2)
N1 Rh1 P2 C51 17.1(2)
N1 Rh1 P2 C53 -102.7(2)
N1 Rh1 P2 C55 137.4(2)
N1 Rh1 N11 N12 16.9(4)
N1 Rh1 N11 C11 -155.0(5)
N1 Rh1 N21 N22 18.6(4)
N1 Rh1 N21 C21 -155.0(5)
N11 Rh1 P1 C41 -14.4(2)
N11 Rh1 P1 C43 -135.1(3)
N11 Rh1 P1 C45 104.7(3)
N11 Rh1 P2 C51 -72.4(2)
N11 Rh1 P2 C53 167.8(2)
N11 Rh1 P2 C55 47.9(2)
N11 Rh1 N1 C1 -40.4(4)
N11 Rh1 N1 C31 138.8(4)
N11 Rh1 N21 N22 25(5)
N11 Rh1 N21 C21 -149(5)
N11 N12 C2 C1 -38.5(7)
N11 N12 C2 C3 146.2(5)
N11 N12 C13 C12 -0.1(6)
N11 C11 C12 C13 0.2(7)
N12 N11 C11 C12 -0.3(6)
N12 C2 C1 N1 11.1(8)
N12 C2 C1 C6 -174.1(5)
N12 C2 C3 C4 173.7(5)
N21 Rh1 P1 C41 167.7(2)
N21 Rh1 P1 C43 47.0(3)
N21 Rh1 P1 C45 -73.2(3)
N21 Rh1 P2 C51 105.5(2)
N21 Rh1 P2 C53 -14.2(2)
N21 Rh1 P2 C55 -134.2(2)
N21 Rh1 N1 C1 139.3(4)
N21 Rh1 N1 C31 -41.5(4)
N21 Rh1 N11 N12 11(5)
N21 Rh1 N11 C11 -161(5)
N21 N22 C23 C22 -0.1(6)
N21 N22 C32 C31 -37.0(8)
N21 N22 C32 C33 143.7(5)
N21 C21 C22 C23 1.6(7)
N22 N21 C21 C22 -1.6(6)
N22 C32 C31 N1 10.2(8)
N22 C32 C31 C36 -174.2(5)
N22 C32 C33 C34 177.2(5)
C1 N1 C31 C32 -146.9(5)
C1 N1 C31 C36 37.6(7)
C1 C2 C3 C4 -1.8(8)
C2 N12 C13 C12 169.8(5)
C2 C3 C4 C5 1.9(8)
C2 C3 C4 C7 -176.7(5)
C3 C2 C1 N1 -173.7(5)
C3 C2 C1 C6 1.2(7)
C3 C4 C5 C6 -1.4(8)
C4 C5 C6 C1 0.8(8)
C5 C6 C1 N1 174.2(5)
C5 C6 C1 C2 -0.7(8)
C7 C4 C5 C6 177.2(5)
C11 N11 N12 C2 -170.1(5)
C11 N11 N12 C13 0.2(6)
C11 C12 C13 N12 -0.1(6)
C13 N12 C2 C1 152.9(5)
C13 N12 C2 C3 -22.4(8)
C21 N21 N22 C23 1.0(6)
C21 N21 N22 C32 -170.6(5)
C21 C22 C23 N22 -0.9(7)
C23 N22 C32 C31 152.7(5)
C23 N22 C32 C33 -26.5(8)
C31 N1 C1 C2 -146.4(5)
C31 N1 C1 C6 39.0(7)
C31 C32 C33 C34 -2.1(8)
C32 N22 C23 C22 171.3(5)
C32 C33 C34 C35 -1.7(8)
C32 C33 C34 C37 178.7(5)
C33 C32 C31 N1 -170.6(5)
C33 C32 C31 C36 5.0(8)
C33 C34 C35 C36 2.5(8)
C34 C35 C36 C31 0.6(8)
C35 C36 C31 N1 171.4(5)
C35 C36 C31 C32 -4.3(8)
C37 C34 C35 C36 -178.0(5)
C41 P1 C43 C44 52.5(5)
C41 P1 C45 C46 -177.3(4)
C43 P1 C41 C42 54.4(5)
C43 P1 C45 C46 -68.8(5)
C45 P1 C41 C42 161.7(4)
C45 P1 C43 C44 -54.6(5)
C51 P2 C53 C54 162.8(4)
C51 P2 C55 C56 -59.5(5)
C53 P2 C51 C52 179.4(4)
C53 P2 C55 C56 47.1(5)
C55 P2 C51 C52 -72.1(5)
C55 P2 C53 C54 55.4(5)
